data_4300754
_journal_name_full 'Inorganic Chemistry'
_journal_paper_doi 10.1021/ic0521325
_journal_year 2006
_chemical_formula_sum 'C20 H22 Cl Co N4 O11'
_chemical_formula_weight 588.80
_space_group_IT_number 2
_symmetry_cell_setting triclinic
_symmetry_space_group_name_Hall '-P 1'
_symmetry_space_group_name_H-M 'P -1'
_cell_angle_alpha 78.662(5)
_cell_angle_beta 80.160(5)
_cell_angle_gamma 84.412(5)
_cell_formula_units_Z 2
_cell_length_a 8.252(5)
_cell_length_b 9.846(5)
_cell_length_c 15.243(5)
_cell_measurement_temperature 85(2)
_cell_volume 1193.8(10)
_diffrn_ambient_temperature 85(2)
_exptl_crystal_density_diffrn 1.638
_cod_database_code 4300754

loop_
_symmetry_equiv_pos_as_xyz
'x, y, z'
'-x, -y, -z'

loop_
_atom_site_label
_atom_site_type_symbol
_atom_site_fract_x
_atom_site_fract_y
_atom_site_fract_z
_atom_site_U_iso_or_equiv
_atom_site_adp_type
_atom_site_occupancy
_atom_site_symmetry_multiplicity
_atom_site_calc_flag
_atom_site_refinement_flags
_atom_site_disorder_assembly
_atom_site_disorder_group
Co1 Co 0.88102(2) 0.11873(2) 0.787705(13) 0.01100(6) Uani 1 1 d . . .
Cl2 Cl 0.47281(6) 0.75600(5) 0.64911(3) 0.02641(10) Uani 1 1 d . . .
O1 O 0.95215(14) 0.02159(12) 0.89535(8) 0.0146(2) Uani 1 1 d . . .
N2 N 1.10140(16) 0.17268(14) 0.74038(9) 0.0133(2) Uani 1 1 d . . .
O8 O 0.9792(2) 0.33572(15) 0.28907(10) 0.0281(3) Uani 1 1 d . . .
O2 O 0.93262(15) -0.07478(12) 0.78225(8) 0.0157(2) Uani 1 1 d . . .
O5 O 0.6257(2) 0.74266(17) 0.68624(12) 0.0348(3) Uani 1 1 d . . .
O9 O 1.2353(3) -0.44375(19) 0.89232(13) 0.0360(6) Uani 0.882(6) 1 d P . .
O10 O 0.793(3) -0.4172(9) 0.9290(8) 0.070(3) Uani 0.41(2) 1 d P A 1
O10A O 0.8250(6) -0.4267(6) 0.9464(5) 0.0379(14) Uani 0.59(2) 1 d P A 2
N3 N 0.65562(16) 0.09319(14) 0.84123(9) 0.0134(2) Uani 1 1 d . . .
O7 O 0.4536(2) 0.63011(17) 0.62004(15) 0.0479(5) Uani 1 1 d . . .
O6 O 0.4738(2) 0.87132(17) 0.57532(11) 0.0384(4) Uani 1 1 d . . .
O3 O 1.01981(19) -0.20714(14) 0.90760(9) 0.0272(3) Uani 1 1 d . . .
N1 N 0.84416(17) 0.29553(14) 0.82760(9) 0.0133(2) Uani 1 1 d . . .
N4 N 0.82286(16) 0.21700(14) 0.67072(9) 0.0138(2) Uani 1 1 d . . .
C42 C 0.8061(2) 0.45019(19) 0.58677(12) 0.0210(3) Uani 1 1 d . . .
H42 H 0.7969 0.5473 0.5861 0.025 Uiso 1 1 calc R . .
C3 C 0.7220(2) 0.27193(17) 0.91305(11) 0.0160(3) Uani 1 1 d . . .
H3A H 0.6680 0.3615 0.9262 0.019 Uiso 1 1 calc R . .
H3B H 0.7781 0.2262 0.9646 0.019 Uiso 1 1 calc R . .
C21 C 1.1356(2) 0.28707(16) 0.76844(11) 0.0148(3) Uani 1 1 d . . .
C41 C 0.80637(19) 0.35597(17) 0.66721(11) 0.0150(3) Uani 1 1 d . . .
O4 O 0.3373(2) 0.7808(2) 0.71942(13) 0.0477(5) Uani 1 1 d . . .
C35 C 0.5582(2) 0.00115(17) 0.82616(11) 0.0163(3) Uani 1 1 d . . .
H35 H 0.6015 -0.0600 0.7855 0.020 Uiso 1 1 calc R . .
C2 C 1.0086(2) 0.33026(17) 0.84280(11) 0.0159(3) Uani 1 1 d . . .
H2A H 1.0327 0.2801 0.9026 0.019 Uiso 1 1 calc R . .
H2B H 1.0093 0.4312 0.8413 0.019 Uiso 1 1 calc R . .
C31 C 0.5962(2) 0.18065(17) 0.89912(10) 0.0151(3) Uani 1 1 d . . .
C23 C 1.3849(2) 0.30329(19) 0.66229(12) 0.0211(3) Uani 1 1 d . . .
H23 H 1.4809 0.3501 0.6338 0.025 Uiso 1 1 calc R . .
C1 C 0.9715(2) -0.09509(17) 0.86429(11) 0.0167(3) Uani 1 1 d . . .
C43 C 0.8195(2) 0.3988(2) 0.50723(12) 0.0258(4) Uani 1 1 d . . .
H43 H 0.8220 0.4605 0.4507 0.031 Uiso 1 1 calc R . .
C44 C 0.8291(2) 0.2572(2) 0.51110(12) 0.0246(4) Uani 1 1 d . . .
H44 H 0.8344 0.2214 0.4571 0.029 Uiso 1 1 calc R . .
C34 C 0.3961(2) -0.00643(19) 0.86861(11) 0.0190(3) Uani 1 1 d . . .
H34 H 0.3290 -0.0724 0.8576 0.023 Uiso 1 1 calc R . .
C22 C 1.2769(2) 0.35542(18) 0.73052(12) 0.0190(3) Uani 1 1 d . . .
H22 H 1.2998 0.4360 0.7505 0.023 Uiso 1 1 calc R . .
C4 C 0.7770(2) 0.40324(17) 0.75674(11) 0.0167(3) Uani 1 1 d . . .
H4A H 0.8309 0.4909 0.7506 0.020 Uiso 1 1 calc R . .
H4B H 0.6572 0.4215 0.7755 0.020 Uiso 1 1 calc R . .
C45 C 0.8312(2) 0.16641(18) 0.59332(11) 0.0184(3) Uani 1 1 d . . .
C33 C 0.3332(2) 0.08351(19) 0.92735(11) 0.0199(3) Uani 1 1 d . . .
H33 H 0.2222 0.0800 0.9569 0.024 Uiso 1 1 calc R . .
C24 C 1.3520(2) 0.18281(19) 0.63607(12) 0.0202(3) Uani 1 1 d . . .
H24 H 1.4265 0.1444 0.5912 0.024 Uiso 1 1 calc R . .
C32 C 0.4340(2) 0.17912(18) 0.94271(11) 0.0186(3) Uani 1 1 d . . .
H32 H 0.3925 0.2422 0.9823 0.022 Uiso 1 1 calc R . .
C25 C 1.2079(2) 0.11962(18) 0.67680(11) 0.0165(3) Uani 1 1 d . . .
H25 H 1.1842 0.0371 0.6593 0.020 Uiso 1 1 calc R . .
C46 C 0.8390(3) 0.0132(2) 0.59684(13) 0.0259(4) Uani 1 1 d . . .
H46A H 0.9494 -0.0269 0.6066 0.039 Uiso 1 1 calc R . .
H46B H 0.8158 -0.0053 0.5395 0.039 Uiso 1 1 calc R . .
H46C H 0.7571 -0.0287 0.6467 0.039 Uiso 1 1 calc R . .
O9B O 1.5444(3) -0.3583(2) 0.87462(13) 0.0392(6) Uani 0.886(7) 1 d P . .
O9A O 1.4205(15) -0.4339(11) 0.8880(6) 0.071(4) Uani 0.246(8) 1 d P . .
H62 H 0.884(4) 0.324(3) 0.284(2) 0.046(9) Uiso 1 1 d . . .
H61 H 1.046(5) 0.266(4) 0.267(3) 0.073(12) Uiso 1 1 d . . .

loop_
_atom_site_aniso_label
_atom_site_aniso_U_11
_atom_site_aniso_U_22
_atom_site_aniso_U_33
_atom_site_aniso_U_23
_atom_site_aniso_U_13
_atom_site_aniso_U_12
Co1 0.01123(10) 0.01084(10) 0.01084(10) -0.00248(7) -0.00046(7) -0.00152(7)
Cl2 0.0260(2) 0.0213(2) 0.0317(2) -0.00333(17) -0.00316(17) -0.00565(16)
O1 0.0168(5) 0.0133(5) 0.0133(5) -0.0018(4) -0.0022(4) -0.0005(4)
N2 0.0128(6) 0.0139(6) 0.0130(5) -0.0014(5) -0.0020(4) -0.0016(5)
O8 0.0326(8) 0.0231(7) 0.0283(7) -0.0066(5) -0.0013(6) -0.0023(6)
O2 0.0185(5) 0.0130(5) 0.0157(5) -0.0043(4) -0.0005(4) -0.0015(4)
O5 0.0283(7) 0.0355(8) 0.0418(9) -0.0041(7) -0.0085(6) -0.0082(6)
O9 0.0438(11) 0.0265(9) 0.0389(10) -0.0080(7) -0.0081(8) -0.0008(7)
O10 0.155(9) 0.020(3) 0.022(3) -0.007(2) 0.038(4) -0.029(5)
O10A 0.029(2) 0.031(2) 0.066(4) -0.022(2) -0.029(2) 0.0086(14)
N3 0.0128(6) 0.0147(6) 0.0120(5) -0.0016(5) -0.0007(4) -0.0014(5)
O7 0.0474(10) 0.0235(8) 0.0818(14) -0.0178(8) -0.0249(10) -0.0036(7)
O6 0.0533(10) 0.0278(8) 0.0332(8) 0.0009(6) -0.0088(7) -0.0075(7)
O3 0.0398(8) 0.0151(6) 0.0242(6) 0.0000(5) -0.0061(6) 0.0051(6)
N1 0.0142(6) 0.0132(6) 0.0127(5) -0.0029(5) -0.0018(5) -0.0010(5)
N4 0.0125(6) 0.0159(6) 0.0129(6) -0.0024(5) -0.0011(4) -0.0019(5)
C42 0.0203(8) 0.0204(8) 0.0193(7) 0.0030(6) -0.0025(6) -0.0014(6)
C3 0.0177(7) 0.0165(7) 0.0139(6) -0.0054(5) 0.0006(5) -0.0016(6)
C21 0.0144(7) 0.0143(7) 0.0161(7) -0.0020(5) -0.0043(5) -0.0011(5)
C41 0.0122(6) 0.0163(7) 0.0160(7) -0.0010(5) -0.0026(5) -0.0018(5)
O4 0.0343(9) 0.0631(12) 0.0400(9) -0.0073(9) 0.0052(7) 0.0004(8)
C35 0.0162(7) 0.0182(7) 0.0144(7) -0.0007(5) -0.0030(5) -0.0040(6)
C2 0.0157(7) 0.0160(7) 0.0179(7) -0.0061(6) -0.0028(6) -0.0032(6)
C31 0.0157(7) 0.0157(7) 0.0125(6) -0.0010(5) -0.0011(5) 0.0003(6)
C23 0.0137(7) 0.0233(8) 0.0238(8) 0.0016(6) -0.0014(6) -0.0040(6)
C1 0.0171(7) 0.0146(7) 0.0172(7) -0.0025(5) 0.0003(6) -0.0013(6)
C43 0.0273(9) 0.0313(9) 0.0159(7) 0.0040(7) -0.0048(7) -0.0025(8)
C44 0.0267(9) 0.0337(10) 0.0138(7) -0.0039(7) -0.0049(6) -0.0020(7)
C34 0.0158(7) 0.0221(8) 0.0177(7) 0.0028(6) -0.0043(6) -0.0053(6)
C22 0.0167(7) 0.0169(7) 0.0235(8) -0.0012(6) -0.0044(6) -0.0047(6)
C4 0.0197(7) 0.0131(7) 0.0163(7) -0.0013(5) -0.0030(6) 0.0011(6)
C45 0.0178(7) 0.0230(8) 0.0157(7) -0.0057(6) -0.0030(6) -0.0028(6)
C33 0.0129(7) 0.0253(8) 0.0174(7) 0.0040(6) -0.0007(6) -0.0006(6)
C24 0.0148(7) 0.0249(8) 0.0185(7) -0.0019(6) 0.0006(6) -0.0001(6)
C32 0.0165(7) 0.0218(8) 0.0147(7) -0.0013(6) 0.0007(6) 0.0033(6)
C25 0.0142(7) 0.0187(7) 0.0166(7) -0.0047(6) -0.0012(5) -0.0004(6)
C46 0.0333(10) 0.0277(9) 0.0190(8) -0.0080(7) -0.0029(7) -0.0069(8)
O9B 0.0410(11) 0.0400(11) 0.0360(10) -0.0020(8) -0.0096(8) -0.0037(8)
O9A 0.096(9) 0.067(7) 0.043(5) 0.000(4) -0.004(5) -0.007(6)

loop_
_geom_bond_atom_site_label_1
_geom_bond_atom_site_label_2
_geom_bond_distance
_geom_bond_site_symmetry_2
_geom_bond_publ_flag
Co1 O1 1.8853(12) . ?
Co1 N3 1.9184(17) . ?
Co1 N2 1.9232(17) . ?
Co1 O2 1.9262(15) . ?
Co1 N1 1.9345(16) . ?
Co1 N4 1.9673(15) . ?
Co1 C1 2.3191(19) . ?
Cl2 O7 1.4271(18) . ?
Cl2 O6 1.4321(17) . ?
Cl2 O4 1.4483(19) . ?
Cl2 O5 1.4530(18) . ?
O1 C1 1.312(2) . ?
N2 C25 1.343(2) . ?
N2 C21 1.351(2) . ?
O8 H62 0.82(3) . ?
O8 H61 0.92(4) . ?
O2 C1 1.317(2) . ?
N3 C35 1.344(2) . ?
N3 C31 1.353(2) . ?
O3 C1 1.237(2) . ?
N1 C4 1.496(2) . ?
N1 C2 1.497(2) . ?
N1 C3 1.498(2) . ?
N4 C41 1.353(2) . ?
N4 C45 1.357(2) . ?
C42 C41 1.385(2) . ?
C42 C43 1.386(3) . ?
C42 H42 0.9500 . ?
C3 C31 1.504(2) . ?
C3 H3A 0.9900 . ?
C3 H3B 0.9900 . ?
C21 C22 1.384(2) . ?
C21 C2 1.504(2) . ?
C41 C4 1.501(2) . ?
C35 C34 1.385(2) . ?
C35 H35 0.9500 . ?
C2 H2A 0.9900 . ?
C2 H2B 0.9900 . ?
C31 C32 1.389(2) . ?
C23 C24 1.388(3) . ?
C23 C22 1.394(2) . ?
C23 H23 0.9500 . ?
C43 C44 1.379(3) . ?
C43 H43 0.9500 . ?
C44 C45 1.391(2) . ?
C44 H44 0.9500 . ?
C34 C33 1.385(3) . ?
C34 H34 0.9500 . ?
C22 H22 0.9500 . ?
C4 H4A 0.9900 . ?
C4 H4B 0.9900 . ?
C45 C46 1.494(3) . ?
C33 C32 1.392(3) . ?
C33 H33 0.9500 . ?
C24 C25 1.387(2) . ?
C24 H24 0.9500 . ?
C32 H32 0.9500 . ?
C25 H25 0.9500 . ?
C46 H46A 0.9800 . ?
C46 H46B 0.9800 . ?
C46 H46C 0.9800 . ?
